data_4316046
loop_
_publ_author_name
'Yu-Chiao Liu'
'Ling-Kuang Tu'
'Tao-Hung Yen'
'Gene-Hsiang Lee'
'Shu-Ting Yang'
'Ming-Hsi Chiang'

_publ_section_title
;
 Secondary Coordination Sphere Interactions within the Biomimetic Iron
 Azadithiolate Complexes Related to Fe-Only Hydrogenase: Dynamic Measure
 of Electron Density about the Fe Sites
;
_journal_name_full 'Inorganic Chemistry'
_journal_page_first 6409
_journal_page_last 6420
_journal_paper_doi 10.1021/ic100484a
_journal_volume 49
_journal_year 2010
_chemical_formula_sum 'C26 H30 Fe4 N2 O12 S4'
_chemical_formula_weight 914.16
_chemical_name_systematic
; 
 ? 
;
_space_group_IT_number 14
_symmetry_cell_setting monoclinic
_symmetry_space_group_name_Hall '-P 2yn'
_symmetry_space_group_name_H-M 'P 1 21/n 1'
_atom_sites_solution_hydrogens geom
_atom_sites_solution_primary direct
_atom_sites_solution_secondary difmap
_audit_creation_method SHELXL-97
_cell_angle_alpha 90.00
_cell_angle_beta 99.5423(12)
_cell_angle_gamma 90.00
_cell_formula_units_Z 4
_cell_length_a 13.5925(2)
_cell_length_b 16.6624(4)
_cell_length_c 16.2676(4)
_cell_measurement_reflns_used total
_cell_measurement_temperature 293(2)
_cell_measurement_theta_max 27.50
_cell_measurement_theta_min 1.00
_cell_volume 3633.37(14)
_computing_cell_refinement DENZO-SMN
_computing_data_collection 'NONIUS COLLECT'
_computing_data_reduction DENZO-SMN
_computing_molecular_graphics 'Bruker SHELXTL'
_computing_publication_material 'Bruker SHELXTL'
_computing_structure_refinement 'SHELXL-97 (Sheldrick, 1997)'
_computing_structure_solution 'SHELXS-97 (Sheldrick, 1990)'
_diffrn_ambient_temperature 293(2)
_diffrn_measured_fraction_theta_full 0.999
_diffrn_measured_fraction_theta_max 0.999
_diffrn_measurement_device_type 'NONIUS KappaCCD'
_diffrn_measurement_method '\w scans'
_diffrn_radiation_monochromator graphite
_diffrn_radiation_source 'fine-focus sealed tube'
_diffrn_radiation_type MoK\a
_diffrn_radiation_wavelength 0.71073
_diffrn_reflns_av_R_equivalents 0.0354
_diffrn_reflns_av_sigmaI/netI 0.0472
_diffrn_reflns_limit_h_max 17
_diffrn_reflns_limit_h_min -17
_diffrn_reflns_limit_k_max 21
_diffrn_reflns_limit_k_min -21
_diffrn_reflns_limit_l_max 21
_diffrn_reflns_limit_l_min -15
_diffrn_reflns_number 19596
_diffrn_reflns_theta_full 27.50
_diffrn_reflns_theta_max 27.50
_diffrn_reflns_theta_min 1.76
_exptl_absorpt_coefficient_mu 1.853
_exptl_absorpt_correction_T_max 0.760
_exptl_absorpt_correction_T_min 0.659
_exptl_absorpt_correction_type multi-scan
_exptl_crystal_colour red
_exptl_crystal_density_diffrn 1.671
_exptl_crystal_density_meas ?
_exptl_crystal_density_method 'not measured'
_exptl_crystal_description block
_exptl_crystal_F_000 1856
_exptl_crystal_size_max 0.23
_exptl_crystal_size_mid 0.20
_exptl_crystal_size_min 0.15
_refine_diff_density_max 0.365
_refine_diff_density_min -0.443
_refine_diff_density_rms 0.073
_refine_ls_extinction_method none
_refine_ls_goodness_of_fit_ref 1.028
_refine_ls_hydrogen_treatment constr
_refine_ls_matrix_type full
_refine_ls_number_parameters 435
_refine_ls_number_reflns 8332
_refine_ls_number_restraints 0
_refine_ls_restrained_S_all 1.028
_refine_ls_R_factor_all 0.0494
_refine_ls_R_factor_gt 0.0309
_refine_ls_shift/su_max 0.001
_refine_ls_shift/su_mean 0.000
_refine_ls_structure_factor_coef Fsqd
_refine_ls_weighting_details 'calc w=1/[\s^2^(Fo^2^)+(0.0301P)^2^+0.0000P] where P=(Fo^2^+2Fc^2^)/3'
_refine_ls_weighting_scheme calc
_refine_ls_wR_factor_gt 0.0638
_refine_ls_wR_factor_ref 0.0684
_reflns_number_gt 6411
_reflns_number_total 8332
_reflns_threshold_expression >2sigma(I)
_cod_data_source_file ic100484a_si_004.cif
_cod_data_source_block ic12797
_cod_depositor_comments
;
The following automatic conversions were performed:

'_symmetry_cell_setting' value 'Monoclinic' changed to 'monoclinic'
according to the built-in table from CIF Core dictionary named
'cif_core.dic' version 2.4.1 from 2010-06-29.

Automatic conversion script
Id: cif_fix_values 1646 2011-03-28 12:23:43Z adriana 

The following automatic conversions were performed:

'_exptl_crystal_density_meas' value 'not_measured' was changed to '?'
- the value is perceived as not measured.

Automatic conversion script
Id: cif_fix_values 3008 2015-01-20 13:52:24Z robertas 
;
_cod_database_code 4316046

loop_
_symmetry_equiv_pos_as_xyz
'x, y, z'
'-x+1/2, y+1/2, -z+1/2'
'-x, -y, -z'
'x-1/2, -y-1/2, z-1/2'

loop_
_atom_site_label
_atom_site_type_symbol
_atom_site_fract_x
_atom_site_fract_y
_atom_site_fract_z
_atom_site_U_iso_or_equiv
_atom_site_adp_type
_atom_site_occupancy
_atom_site_symmetry_multiplicity
_atom_site_calc_flag
_atom_site_refinement_flags
_atom_site_disorder_assembly
_atom_site_disorder_group
Fe1 Fe -0.25021(2) 0.051763(17) 0.081129(18) 0.02381(8) Uani 1 1 d . . .
Fe2 Fe -0.27732(2) 0.046209(17) 0.229903(19) 0.02373(8) Uani 1 1 d . . .
Fe3 Fe 0.32660(2) 0.100807(17) 0.366492(18) 0.02247(8) Uani 1 1 d . . .
Fe4 Fe 0.24513(2) 0.077208(17) 0.218109(18) 0.01997(8) Uani 1 1 d . . .
S1 S -0.22892(4) 0.15897(3) 0.16888(3) 0.02384(12) Uani 1 1 d . . .
S2 S 0.17937(3) 0.15510(3) 0.30823(3) 0.02135(11) Uani 1 1 d . . .
S3 S -0.13979(4) -0.00054(3) 0.18632(3) 0.02192(12) Uani 1 1 d . . .
S4 S 0.24376(4) -0.01303(3) 0.32202(3) 0.02262(12) Uani 1 1 d . . .
N1 N 0.04899(11) 0.25266(9) 0.16795(10) 0.0212(4) Uani 1 1 d . . .
N2 N -0.03731(12) -0.09060(9) 0.33296(11) 0.0234(4) Uani 1 1 d . . .
C1 C -0.37349(18) 0.08806(14) 0.03929(15) 0.0363(6) Uani 1 1 d . . .
C2 C -0.18047(16) 0.08706(13) 0.00339(14) 0.0322(5) Uani 1 1 d . . .
C3 C -0.28228(16) -0.04545(14) 0.03892(13) 0.0300(5) Uani 1 1 d . . .
C4 C -0.33406(16) -0.05079(14) 0.22573(15) 0.0331(5) Uani 1 1 d . . .
C5 C -0.22667(16) 0.05344(13) 0.34014(15) 0.0318(5) Uani 1 1 d . . .
C6 C -0.39454(17) 0.09621(13) 0.22913(14) 0.0324(5) Uani 1 1 d . . .
C7 C 0.31228(15) 0.10406(13) 0.47516(14) 0.0295(5) Uani 1 1 d . . .
C8 C 0.43969(16) 0.04356(13) 0.37550(15) 0.0314(5) Uani 1 1 d . . .
C9 C 0.39029(14) 0.19263(13) 0.35322(13) 0.0254(5) Uani 1 1 d . . .
C10 C 0.33098(16) 0.01304(13) 0.17748(13) 0.0273(5) Uani 1 1 d . . .
C11 C 0.29246(14) 0.16166(13) 0.16987(13) 0.0248(5) Uani 1 1 d . . .
C12 C 0.13237(16) 0.05945(12) 0.14354(13) 0.0244(5) Uani 1 1 d . . .
C13 C -0.09775(14) 0.18313(12) 0.20597(13) 0.0259(5) Uani 1 1 d . . .
H13A H -0.0907 0.2058 0.2615 0.031 Uiso 1 1 calc R . .
H13B H -0.0582 0.1344 0.2090 0.031 Uiso 1 1 calc R . .
C14 C -0.05944(13) 0.24269(11) 0.14776(12) 0.0231(4) Uani 1 1 d . . .
H14A H -0.0770 0.2240 0.0907 0.028 Uiso 1 1 calc R . .
H14B H -0.0915 0.2942 0.1519 0.028 Uiso 1 1 calc R . .
C15 C 0.07957(14) 0.29125(12) 0.24932(13) 0.0239(5) Uani 1 1 d . . .
H15A H 0.0314 0.2787 0.2853 0.029 Uiso 1 1 calc R . .
H15B H 0.0801 0.3490 0.2420 0.029 Uiso 1 1 calc R . .
C16 C 0.18271(14) 0.26342(11) 0.29072(13) 0.0250(5) Uani 1 1 d . . .
H16A H 0.2020 0.2910 0.3434 0.030 Uiso 1 1 calc R . .
H16B H 0.2314 0.2758 0.2552 0.030 Uiso 1 1 calc R . .
C17 C 0.08810(14) 0.29819(12) 0.10261(13) 0.0262(5) Uani 1 1 d . . .
H17A H 0.1543 0.3176 0.1253 0.031 Uiso 1 1 calc R . .
H17B H 0.0459 0.3447 0.0879 0.031 Uiso 1 1 calc R . .
C18 C 0.09398(16) 0.25081(13) 0.02402(13) 0.0304(5) Uani 1 1 d . . .
H18A H 0.0272 0.2376 -0.0038 0.036 Uiso 1 1 calc R . .
H18B H 0.1297 0.2010 0.0385 0.036 Uiso 1 1 calc R . .
C19 C 0.14764(17) 0.29958(14) -0.03493(15) 0.0404(6) Uani 1 1 d . . .
H19A H 0.1153 0.3506 -0.0457 0.061 Uiso 1 1 calc R . .
H19B H 0.1454 0.2710 -0.0864 0.061 Uiso 1 1 calc R . .
H19C H 0.2159 0.3077 -0.0096 0.061 Uiso 1 1 calc R . .
C20 C -0.12753(15) -0.10984(11) 0.18769(13) 0.0262(5) Uani 1 1 d . . .
H20A H -0.1891 -0.1336 0.1595 0.031 Uiso 1 1 calc R . .
H20B H -0.0745 -0.1252 0.1576 0.031 Uiso 1 1 calc R . .
C21 C -0.10431(15) -0.14201(12) 0.27676(13) 0.0286(5) Uani 1 1 d . . .
H21A H -0.1663 -0.1480 0.2983 0.034 Uiso 1 1 calc R . .
H21B H -0.0744 -0.1948 0.2758 0.034 Uiso 1 1 calc R . .
C22 C 0.06327(14) -0.08710(11) 0.31123(12) 0.0221(4) Uani 1 1 d . . .
H22A H 0.0584 -0.0772 0.2519 0.027 Uiso 1 1 calc R . .
H22B H 0.0963 -0.1383 0.3237 0.027 Uiso 1 1 calc R . .
C23 C 0.12461(14) -0.02126(12) 0.35939(13) 0.0245(5) Uani 1 1 d . . .
H23A H 0.1360 -0.0338 0.4184 0.029 Uiso 1 1 calc R . .
H23B H 0.0890 0.0293 0.3514 0.029 Uiso 1 1 calc R . .
C24 C -0.03849(15) -0.10957(12) 0.42102(13) 0.0270(5) Uani 1 1 d . . .
H24A H -0.1075 -0.1108 0.4294 0.032 Uiso 1 1 calc R . .
H24B H -0.0061 -0.0659 0.4545 0.032 Uiso 1 1 calc R . .
C25 C 0.01064(18) -0.18762(13) 0.45470(13) 0.0357(6) Uani 1 1 d . . .
H25A H 0.0816 -0.1851 0.4532 0.043 Uiso 1 1 calc R . .
H25B H -0.0171 -0.2319 0.4196 0.043 Uiso 1 1 calc R . .
C26 C -0.0056(2) -0.20255(15) 0.54380(14) 0.0497(7) Uani 1 1 d . . .
H26A H 0.0180 -0.1572 0.5778 0.075 Uiso 1 1 calc R . .
H26B H 0.0305 -0.2497 0.5652 0.075 Uiso 1 1 calc R . .
H26C H -0.0754 -0.2102 0.5446 0.075 Uiso 1 1 calc R . .
O1 O -0.45278(13) 0.10735(10) 0.01349(12) 0.0583(5) Uani 1 1 d . . .
O2 O -0.13974(13) 0.11315(10) -0.04683(10) 0.0466(4) Uani 1 1 d . . .
O3 O -0.30309(12) -0.10807(10) 0.01288(10) 0.0424(4) Uani 1 1 d . . .
O4 O -0.37034(12) -0.11255(10) 0.22003(12) 0.0471(5) Uani 1 1 d . . .
O5 O -0.19395(13) 0.05743(10) 0.40899(11) 0.0468(5) Uani 1 1 d . . .
O6 O -0.46809(11) 0.12969(9) 0.22692(11) 0.0468(5) Uani 1 1 d . . .
O7 O 0.30111(12) 0.10534(10) 0.54296(10) 0.0445(4) Uani 1 1 d . . .
O8 O 0.51164(11) 0.00741(9) 0.38024(12) 0.0488(5) Uani 1 1 d . . .
O9 O 0.42951(10) 0.25119(9) 0.34092(9) 0.0327(4) Uani 1 1 d . . .
O10 O 0.38789(11) -0.02597(9) 0.15144(10) 0.0390(4) Uani 1 1 d . . .
O11 O 0.32457(11) 0.21611(8) 0.14088(9) 0.0325(4) Uani 1 1 d . . .
O12 O 0.06178(11) 0.05011(9) 0.09615(10) 0.0363(4) Uani 1 1 d . . .

loop_
_atom_site_aniso_label
_atom_site_aniso_U_11
_atom_site_aniso_U_22
_atom_site_aniso_U_33
_atom_site_aniso_U_23
_atom_site_aniso_U_13
_atom_site_aniso_U_12
Fe1 0.02085(16) 0.02561(17) 0.02436(17) -0.00098(13) 0.00194(13) 0.00096(12)
Fe2 0.01937(15) 0.02469(17) 0.02863(17) -0.00038(14) 0.00833(13) -0.00148(12)
Fe3 0.01777(15) 0.02589(17) 0.02309(16) 0.00062(13) 0.00146(12) -0.00131(12)
Fe4 0.01862(15) 0.02107(16) 0.02063(15) 0.00001(12) 0.00444(12) -0.00014(12)
S1 0.0197(2) 0.0230(3) 0.0291(3) -0.0009(2) 0.0050(2) 0.0001(2)
S2 0.0183(2) 0.0225(3) 0.0232(3) -0.0020(2) 0.0034(2) -0.0001(2)
S3 0.0183(2) 0.0223(3) 0.0254(3) -0.0003(2) 0.0043(2) 0.0004(2)
S4 0.0200(2) 0.0233(3) 0.0249(3) 0.0027(2) 0.0044(2) -0.0006(2)
N1 0.0188(8) 0.0208(9) 0.0235(9) -0.0007(7) 0.0020(7) -0.0017(7)
N2 0.0179(8) 0.0260(9) 0.0270(10) -0.0001(8) 0.0057(7) -0.0024(7)
C1 0.0337(13) 0.0375(14) 0.0352(14) -0.0078(11) -0.0017(11) 0.0027(11)
C2 0.0352(13) 0.0287(13) 0.0307(13) -0.0040(11) -0.0006(11) 0.0002(10)
C3 0.0268(12) 0.0386(14) 0.0233(11) 0.0014(11) 0.0001(10) 0.0020(11)
C4 0.0213(11) 0.0387(14) 0.0413(14) 0.0025(12) 0.0110(10) 0.0005(10)
C5 0.0313(13) 0.0282(13) 0.0395(15) -0.0002(11) 0.0162(11) 0.0020(10)
C6 0.0295(12) 0.0319(13) 0.0380(14) 0.0011(11) 0.0123(11) -0.0050(10)
C7 0.0234(11) 0.0321(13) 0.0313(13) -0.0009(10) -0.0002(10) -0.0044(9)
C8 0.0261(12) 0.0271(12) 0.0394(14) 0.0024(11) 0.0007(11) -0.0072(10)
C9 0.0164(10) 0.0334(13) 0.0244(11) -0.0025(10) -0.0019(9) 0.0024(9)
C10 0.0285(11) 0.0269(12) 0.0267(12) 0.0057(10) 0.0045(10) 0.0004(10)
C11 0.0206(10) 0.0303(12) 0.0237(11) -0.0072(10) 0.0043(9) 0.0008(9)
C12 0.0279(12) 0.0228(12) 0.0242(11) -0.0004(9) 0.0091(10) 0.0003(9)
C13 0.0210(10) 0.0267(12) 0.0285(12) 0.0005(10) -0.0006(9) -0.0038(9)
C14 0.0193(10) 0.0219(11) 0.0269(11) 0.0010(9) 0.0004(9) -0.0015(8)
C15 0.0220(10) 0.0198(11) 0.0297(12) -0.0045(9) 0.0032(9) 0.0000(9)
C16 0.0237(11) 0.0206(11) 0.0294(12) -0.0060(9) 0.0011(9) -0.0026(9)
C17 0.0204(10) 0.0243(11) 0.0331(12) 0.0053(10) 0.0019(9) -0.0034(9)
C18 0.0299(12) 0.0338(13) 0.0270(12) 0.0051(10) 0.0031(10) -0.0055(10)
C19 0.0373(13) 0.0482(15) 0.0374(14) 0.0101(12) 0.0109(11) -0.0030(12)
C20 0.0206(10) 0.0221(11) 0.0341(12) -0.0016(10) -0.0009(9) 0.0017(9)
C21 0.0217(10) 0.0241(11) 0.0389(13) 0.0034(10) 0.0019(10) -0.0013(9)
C22 0.0230(10) 0.0222(11) 0.0222(11) 0.0022(9) 0.0068(9) -0.0012(9)
C23 0.0239(11) 0.0269(11) 0.0245(11) -0.0002(9) 0.0095(9) -0.0026(9)
C24 0.0266(11) 0.0287(12) 0.0288(12) -0.0027(10) 0.0136(10) -0.0024(9)
C25 0.0497(14) 0.0329(13) 0.0278(13) 0.0048(11) 0.0164(11) 0.0081(11)
C26 0.0764(19) 0.0460(16) 0.0314(14) 0.0071(12) 0.0231(14) 0.0056(14)
O1 0.0346(10) 0.0651(13) 0.0673(14) -0.0125(11) -0.0150(9) 0.0190(9)
O2 0.0643(12) 0.0435(10) 0.0355(10) 0.0013(8) 0.0184(9) -0.0130(9)
O3 0.0503(11) 0.0348(10) 0.0387(10) -0.0089(8) -0.0025(8) -0.0063(8)
O4 0.0374(9) 0.0345(10) 0.0713(13) 0.0010(9) 0.0145(9) -0.0136(8)
O5 0.0583(12) 0.0524(12) 0.0297(10) -0.0045(9) 0.0076(9) 0.0085(9)
O6 0.0282(9) 0.0439(10) 0.0729(13) 0.0049(9) 0.0219(9) 0.0078(8)
O7 0.0457(10) 0.0629(12) 0.0252(9) -0.0034(8) 0.0063(8) -0.0122(9)
O8 0.0252(9) 0.0389(10) 0.0812(14) 0.0090(9) 0.0058(9) 0.0071(8)
O9 0.0267(8) 0.0311(9) 0.0393(10) -0.0004(8) 0.0022(7) -0.0063(7)
O10 0.0445(10) 0.0388(9) 0.0372(10) 0.0053(8) 0.0167(8) 0.0169(8)
O11 0.0353(9) 0.0284(9) 0.0362(9) 0.0022(7) 0.0128(7) -0.0064(7)
O12 0.0281(9) 0.0439(10) 0.0343(9) -0.0056(8) -0.0021(8) -0.0039(7)

loop_
_atom_type_symbol
_atom_type_description
_atom_type_scat_dispersion_real
_atom_type_scat_dispersion_imag
_atom_type_scat_source
C C 0.0033 0.0016 'International Tables Vol C Tables 4.2.6.8 and 6.1.1.4'
H H 0.0000 0.0000 'International Tables Vol C Tables 4.2.6.8 and 6.1.1.4'
N N 0.0061 0.0033 'International Tables Vol C Tables 4.2.6.8 and 6.1.1.4'
O O 0.0106 0.0060 'International Tables Vol C Tables 4.2.6.8 and 6.1.1.4'
S S 0.1246 0.1234 'International Tables Vol C Tables 4.2.6.8 and 6.1.1.4'
Fe Fe 0.3463 0.8444 'International Tables Vol C Tables 4.2.6.8 and 6.1.1.4'

loop_
_geom_angle_atom_site_label_1
_geom_angle_atom_site_label_2
_geom_angle_atom_site_label_3
_geom_angle
_geom_angle_site_symmetry_1
_geom_angle_site_symmetry_3
_geom_angle_publ_flag
C3 Fe1 C2 98.61(10) . . ?
C3 Fe1 C1 90.39(10) . . ?
C2 Fe1 C1 100.94(11) . . ?
C3 Fe1 S3 91.75(7) . . ?
C2 Fe1 S3 107.30(7) . . ?
C1 Fe1 S3 151.01(8) . . ?
C3 Fe1 S1 162.08(7) . . ?
C2 Fe1 S1 99.05(7) . . ?
C1 Fe1 S1 89.26(7) . . ?
S3 Fe1 S1 80.10(2) . . ?
C3 Fe1 Fe2 105.78(7) . . ?
C2 Fe1 Fe2 150.24(7) . . ?
C1 Fe1 Fe2 95.77(8) . . ?
S3 Fe1 Fe2 55.930(15) . . ?
S1 Fe1 Fe2 56.465(16) . . ?
C4 Fe2 C6 92.43(9) . . ?
C4 Fe2 C5 100.84(10) . . ?
C6 Fe2 C5 99.61(10) . . ?
C4 Fe2 S3 92.92(7) . . ?
C6 Fe2 S3 160.48(8) . . ?
C5 Fe2 S3 97.80(7) . . ?
C4 Fe2 S1 152.30(8) . . ?
C6 Fe2 S1 86.22(7) . . ?
C5 Fe2 S1 106.67(7) . . ?
S3 Fe2 S1 80.358(19) . . ?
C4 Fe2 Fe1 97.36(8) . . ?
C6 Fe2 Fe1 104.36(8) . . ?
C5 Fe2 Fe1 149.10(7) . . ?
S3 Fe2 Fe1 56.311(16) . . ?
S1 Fe2 Fe1 56.554(16) . . ?
C9 Fe3 C8 92.26(9) . . ?
C9 Fe3 C7 102.99(9) . . ?
C8 Fe3 C7 99.52(10) . . ?
C9 Fe3 S2 91.13(6) . . ?
C8 Fe3 S2 159.30(8) . . ?
C7 Fe3 S2 99.59(7) . . ?
C9 Fe3 S4 154.65(7) . . ?
C8 Fe3 S4 87.40(7) . . ?
C7 Fe3 S4 102.06(7) . . ?
S2 Fe3 S4 80.91(2) . . ?
C9 Fe3 Fe4 99.37(7) . . ?
C8 Fe3 Fe4 103.31(8) . . ?
C7 Fe3 Fe4 147.17(7) . . ?
S2 Fe3 Fe4 55.991(15) . . ?
S4 Fe3 Fe4 56.304(16) . . ?
C11 Fe4 C10 90.23(9) . . ?
C11 Fe4 C12 99.26(9) . . ?
C10 Fe4 C12 100.72(9) . . ?
C11 Fe4 S2 92.45(6) . . ?
C10 Fe4 S2 159.95(7) . . ?
C12 Fe4 S2 98.44(6) . . ?
C11 Fe4 S4 154.29(7) . . ?
C10 Fe4 S4 88.02(7) . . ?
C12 Fe4 S4 106.27(6) . . ?
S2 Fe4 S4 80.99(2) . . ?
C11 Fe4 Fe3 99.53(6) . . ?
C10 Fe4 Fe3 103.76(7) . . ?
C12 Fe4 Fe3 148.90(6) . . ?
S2 Fe4 Fe3 56.208(16) . . ?
S4 Fe4 Fe3 56.225(16) . . ?
C13 S1 Fe2 112.00(7) . . ?
C13 S1 Fe1 113.28(7) . . ?
Fe2 S1 Fe1 66.982(17) . . ?
C16 S2 Fe4 116.40(7) . . ?
C16 S2 Fe3 114.70(7) . . ?
Fe4 S2 Fe3 67.801(17) . . ?
C20 S3 Fe2 114.87(7) . . ?
C20 S3 Fe1 116.22(7) . . ?
Fe2 S3 Fe1 67.759(17) . . ?
C23 S4 Fe3 112.22(7) . . ?
C23 S4 Fe4 114.56(7) . . ?
Fe3 S4 Fe4 67.471(17) . . ?
C14 N1 C15 112.06(15) . . ?
C14 N1 C17 111.48(15) . . ?
C15 N1 C17 110.02(15) . . ?
C21 N2 C22 112.47(15) . . ?
C21 N2 C24 112.24(15) . . ?
C22 N2 C24 113.83(16) . . ?
O1 C1 Fe1 176.7(2) . . ?
O2 C2 Fe1 176.1(2) . . ?
O3 C3 Fe1 179.1(2) . . ?
O4 C4 Fe2 177.5(2) . . ?
O5 C5 Fe2 179.2(2) . . ?
O6 C6 Fe2 177.8(2) . . ?
O7 C7 Fe3 178.4(2) . . ?
O8 C8 Fe3 179.2(2) . . ?
O9 C9 Fe3 176.90(19) . . ?
O10 C10 Fe4 177.82(19) . . ?
O11 C11 Fe4 178.16(19) . . ?
O12 C12 Fe4 178.41(19) . . ?
C14 C13 S1 110.70(14) . . ?
N1 C14 C13 111.69(16) . . ?
N1 C15 C16 111.56(15) . . ?
C15 C16 S2 108.93(13) . . ?
N1 C17 C18 114.56(16) . . ?
C17 C18 C19 110.43(18) . . ?
C21 C20 S3 111.40(14) . . ?
N2 C21 C20 113.46(16) . . ?
N2 C22 C23 111.02(16) . . ?
C22 C23 S4 108.93(13) . . ?
N2 C24 C25 117.36(16) . . ?
C24 C25 C26 111.00(18) . . ?

loop_
_geom_bond_atom_site_label_1
_geom_bond_atom_site_label_2
_geom_bond_distance
_geom_bond_site_symmetry_2
_geom_bond_publ_flag
Fe1 C3 1.785(2) . ?
Fe1 C2 1.800(2) . ?
Fe1 C1 1.805(2) . ?
Fe1 S3 2.2558(6) . ?
Fe1 S1 2.2750(6) . ?
Fe1 Fe2 2.5094(4) . ?
Fe2 C4 1.787(2) . ?
Fe2 C6 1.796(2) . ?
Fe2 C5 1.815(3) . ?
Fe2 S3 2.2458(5) . ?
Fe2 S1 2.2727(6) . ?
Fe3 C9 1.789(2) . ?
Fe3 C8 1.794(2) . ?
Fe3 C7 1.811(2) . ?
Fe3 S2 2.2567(6) . ?
Fe3 S4 2.2625(6) . ?
Fe3 Fe4 2.5142(4) . ?
Fe4 C11 1.783(2) . ?
Fe4 C10 1.788(2) . ?
Fe4 C12 1.814(2) . ?
Fe4 S2 2.2510(6) . ?
Fe4 S4 2.2646(6) . ?
S1 C13 1.8298(19) . ?
S2 C16 1.8290(19) . ?
S3 C20 1.829(2) . ?
S4 C23 1.8270(19) . ?
N1 C14 1.465(2) . ?
N1 C15 1.468(2) . ?
N1 C17 1.475(2) . ?
N2 C21 1.457(3) . ?
N2 C22 1.469(2) . ?
N2 C24 1.470(2) . ?
C1 O1 1.136(3) . ?
C2 O2 1.146(3) . ?
C3 O3 1.144(2) . ?
C4 O4 1.138(2) . ?
C5 O5 1.136(3) . ?
C6 O6 1.140(2) . ?
C7 O7 1.138(2) . ?
C8 O8 1.140(2) . ?
C9 O9 1.145(2) . ?
C10 O10 1.144(2) . ?
C11 O11 1.142(2) . ?
C12 O12 1.137(2) . ?
C13 C14 1.522(3) . ?
C15 C16 1.524(3) . ?
C17 C18 1.516(3) . ?
C18 C19 1.531(3) . ?
C20 C21 1.528(3) . ?
C22 C23 1.515(3) . ?
C24 C25 1.522(3) . ?
C25 C26 1.522(3) . ?
